data_4024016
loop_
_publ_author_name
'Devarajulu Sureshkumar'
'Venkataraman Ganesh'
'Srinivasan Chandrasekaran'

_publ_contact_author_address
; 
Department of Organic Chemistry
Indian Institute of Science
Bangaloe 560012, Karnataka
India
;
_publ_contact_author_email scn@orgchem.iisc.ernet.in
_publ_contact_author_fax '+91 80 23602423'
_publ_contact_author_name 'Prof. Srinivasan Chandrasekaran'
_publ_contact_author_phone '+91 80 22932404'
_publ_section_title
;
 Conformationally Locked Bridged Bicyclic Diselenides: Synthesis,
 Structure, Se&#x00B7;&#x00B7;&#x00B7;O Interaction, and Theoretical Studies
;
_journal_name_full 'Journal of Organic Chemistry'
_journal_page_first 5313
_journal_page_last 5319
_journal_paper_doi 10.1021/jo070705k
_journal_volume 72
_journal_year 2007
_chemical_formula_moiety 'C15 H21 N O3 S Se2'
_chemical_formula_sum 'C15 H21 N O3 S Se2'
_chemical_formula_weight 453.31
_chemical_melting_point 471.15
_chemical_name_common 'locked bridged bicyclic diselenide'
_chemical_name_systematic
;
 ?
;
_space_group_IT_number 14
_symmetry_cell_setting monoclinic
_symmetry_space_group_name_Hall '-P 2ybc'
_symmetry_space_group_name_H-M 'P 1 21/c 1'
_atom_sites_solution_hydrogens geom
_atom_sites_solution_primary direct
_atom_sites_solution_secondary difmap
_audit_creation_method SHELXL-97
_cell_angle_alpha 90.00
_cell_angle_beta 98.349(6)
_cell_angle_gamma 90.00
_cell_formula_units_Z 4
_cell_length_a 6.306(2)
_cell_length_b 12.924(4)
_cell_length_c 21.470(7)
_cell_measurement_temperature 296(2)
_cell_measurement_theta_max 25.00
_cell_measurement_theta_min 1.84
_cell_volume 1731.2(10)
_computing_cell_refinement SMART
_computing_data_collection 'SMART (Bruker, 1998)'
_computing_data_reduction 'SAINT (Bruker, 1998)'
_computing_molecular_graphics 'Ortep-3 for Windows (Farrugia, 1997) and CAMERON (Watkin et al., 1993)'
_computing_publication_material 'PLATON (Spek, 2003)'
_computing_structure_refinement 'SHELXL-97 (Sheldrick, 1997)'
_computing_structure_solution 'SIR92 (Altomare et al., 1993)'
_diffrn_ambient_temperature 296(2)
_diffrn_measured_fraction_theta_full 1.000
_diffrn_measured_fraction_theta_max 1.000
_diffrn_measurement_device_type 'Bruker SMART CCD area detector'
_diffrn_measurement_method '\f and \w scans'
_diffrn_radiation_monochromator graphite
_diffrn_radiation_source 'fine-focus sealed tube'
_diffrn_radiation_type MoK\a
_diffrn_radiation_wavelength 0.71073
_diffrn_reflns_av_R_equivalents 0.0527
_diffrn_reflns_av_sigmaI/netI 0.0686
_diffrn_reflns_limit_h_max 7
_diffrn_reflns_limit_h_min -7
_diffrn_reflns_limit_k_max 15
_diffrn_reflns_limit_k_min -15
_diffrn_reflns_limit_l_max 25
_diffrn_reflns_limit_l_min -22
_diffrn_reflns_number 10696
_diffrn_reflns_theta_full 25.00
_diffrn_reflns_theta_max 25.00
_diffrn_reflns_theta_min 1.84
_exptl_absorpt_coefficient_mu 4.403
_exptl_absorpt_correction_T_max 0.8099
_exptl_absorpt_correction_T_min 0.2169
_exptl_absorpt_correction_type multi-scan
_exptl_absorpt_process_details '(SADABS; Sheldrick, 1997)'
_exptl_crystal_colour 'dark red'
_exptl_crystal_density_diffrn 1.739
_exptl_crystal_density_method 'not measured'
_exptl_crystal_description block
_exptl_crystal_F_000 904
_exptl_crystal_size_max 0.50
_exptl_crystal_size_mid 0.32
_exptl_crystal_size_min 0.05
_refine_diff_density_max 1.067
_refine_diff_density_min -0.582
_refine_diff_density_rms 0.107
_refine_ls_extinction_method none
_refine_ls_goodness_of_fit_ref 1.043
_refine_ls_hydrogen_treatment refall
_refine_ls_matrix_type full
_refine_ls_number_parameters 204
_refine_ls_number_reflns 3056
_refine_ls_number_restraints 0
_refine_ls_restrained_S_all 1.043
_refine_ls_R_factor_all 0.0749
_refine_ls_R_factor_gt 0.0519
_refine_ls_shift/su_max 0.000
_refine_ls_shift/su_mean 0.000
_refine_ls_structure_factor_coef Fsqd
_refine_ls_weighting_details 'calc w=1/[\s^2^(Fo^2^)+(0.0680P)^2^+0.6386P] where P=(Fo^2^+2Fc^2^)/3'
_refine_ls_weighting_scheme calc
_refine_ls_wR_factor_gt 0.1281
_refine_ls_wR_factor_ref 0.1383
_reflns_number_gt 2244
_reflns_number_total 3056
_reflns_threshold_expression I>2sigma(I)
_cod_data_source_file jo070705ksi20070405_075852_06.cif
_cod_data_source_block compound18
_cod_depositor_comments
;
The following automatic conversions were performed:
'_symmetry_cell_setting' value 'Monoclinic' changed to 'monoclinic'
according to '/home/saulius/struct/CIF-dictionaries/cif_core.dic'
dictionary named 'cif_core.dic' version 2.4.1 from 2010-06-29.

Automatic conversion script
Id: cif_fix_enum 1527 2010-12-29 10:47:43Z saulius 

The following automatic conversions were performed:

'_chemical_melting_point' value '198 deg' was changed to '471.15' -
it was converted from degrees Celsius(C) to Kelvins(K).

Automatic conversion script
Id: cif_fix_values 1646 2011-03-28 12:23:43Z adriana 
;
_cod_original_sg_symbol_H-M 'P 21/c'
_cod_database_code 4024016

loop_
_symmetry_equiv_pos_as_xyz
'x, y, z'
'-x, y+1/2, -z+1/2'
'-x, -y, -z'
'x, -y-1/2, z-1/2'

loop_
_atom_site_label
_atom_site_type_symbol
_atom_site_fract_x
_atom_site_fract_y
_atom_site_fract_z
_atom_site_U_iso_or_equiv
_atom_site_adp_type
_atom_site_occupancy
_atom_site_symmetry_multiplicity
_atom_site_calc_flag
_atom_site_refinement_flags
_atom_site_disorder_assembly
_atom_site_disorder_group
C8 C 0.1432(13) -0.1635(5) 0.1405(3) 0.086(2) Uani 1 1 d . . .
H8A H 0.0550 -0.1768 0.1724 0.104 Uiso 1 1 calc R . .
H8B H 0.2696 -0.2057 0.1478 0.104 Uiso 1 1 calc R . .
H8C H 0.0646 -0.1795 0.0999 0.104 Uiso 1 1 calc R . .
Se1 Se 0.40030(9) -0.02960(5) 0.07695(3) 0.0582(2) Uani 1 1 d . . .
Se2 Se 0.27480(11) 0.13909(5) 0.05283(3) 0.0752(3) Uani 1 1 d . . .
S1 S 0.18912(16) -0.08032(9) 0.32145(5) 0.0345(3) Uani 1 1 d . . .
O3 O 0.2871(5) -0.1806(2) 0.31986(16) 0.0468(8) Uani 1 1 d . . .
N1 N 0.1576(5) -0.0303(3) 0.25186(18) 0.0360(9) Uani 1 1 d . . .
C1 C 0.3208(7) -0.0135(4) 0.2085(2) 0.0373(11) Uani 1 1 d . . .
C2 C 0.2074(7) -0.0498(4) 0.1424(2) 0.0424(12) Uani 1 1 d . . .
O2 O -0.0180(5) -0.0741(3) 0.34064(16) 0.0491(9) Uani 1 1 d . . .
C9 C 0.3635(7) -0.0019(4) 0.3732(2) 0.0359(11) Uani 1 1 d . . .
C3 C 0.0139(8) 0.0193(5) 0.1204(3) 0.0575(15) Uani 1 1 d . . .
H3A H -0.0535 -0.0029 0.0791 0.069 Uiso 1 1 calc R . .
H3B H -0.0903 0.0126 0.1492 0.069 Uiso 1 1 calc R . .
C10 C 0.5611(7) -0.0387(4) 0.4003(3) 0.0445(12) Uani 1 1 d . . .
H10 H 0.6062 -0.1047 0.3910 0.053 Uiso 1 1 calc R . .
C12 C 0.6289(8) 0.1222(4) 0.4571(2) 0.0473(13) Uani 1 1 d . . .
C11 C 0.6911(8) 0.0250(4) 0.4416(3) 0.0514(14) Uani 1 1 d . . .
H11 H 0.8251 0.0008 0.4595 0.062 Uiso 1 1 calc R . .
C6 C 0.3727(8) 0.1006(4) 0.2077(3) 0.0517(13) Uani 1 1 d . . .
H6A H 0.4219 0.1229 0.2505 0.062 Uiso 1 1 calc R . .
H6B H 0.4901 0.1105 0.1837 0.062 Uiso 1 1 calc R . .
O1 O 0.0353(8) 0.1696(3) 0.2243(2) 0.0850(15) Uani 1 1 d . . .
C5 C 0.1892(11) 0.1687(4) 0.1803(3) 0.0657(17) Uani 1 1 d . . .
H5 H 0.2422 0.2392 0.1756 0.079 Uiso 1 1 calc R . .
C4 C 0.0818(9) 0.1304(5) 0.1176(3) 0.0635(17) Uani 1 1 d . . .
H4 H -0.0454 0.1729 0.1042 0.076 Uiso 1 1 calc R . .
C15 C 0.7718(10) 0.1885(4) 0.5036(3) 0.0641(16) Uani 1 1 d . . .
H15A H 0.9034 0.1524 0.5173 0.077 Uiso 1 1 calc R . .
H15B H 0.7006 0.2029 0.5392 0.077 Uiso 1 1 calc R . .
H15C H 0.8023 0.2523 0.4838 0.077 Uiso 1 1 calc R . .
C14 C 0.2966(8) 0.0967(4) 0.3871(3) 0.0535(14) Uani 1 1 d . . .
H14 H 0.1640 0.1215 0.3684 0.064 Uiso 1 1 calc R . .
C7 C 0.5253(8) -0.0765(6) 0.2288(3) 0.075(2) Uani 1 1 d . . .
H7A H 0.5988 -0.0495 0.2677 0.090 Uiso 1 1 calc R . .
H7B H 0.6170 -0.0719 0.1969 0.090 Uiso 1 1 calc R . .
H7C H 0.4881 -0.1476 0.2345 0.090 Uiso 1 1 calc R . .
C13 C 0.4285(9) 0.1575(4) 0.4289(3) 0.0569(15) Uani 1 1 d . . .
H13 H 0.3833 0.2233 0.4385 0.068 Uiso 1 1 calc R . .
H1N H 0.0599 0.0257 0.2513 0.044(13) Uiso 1 1 d R . .
H1O H -0.0386 0.2211 0.2088 0.13(3) Uiso 1 1 d R . .

loop_
_atom_site_aniso_label
_atom_site_aniso_U_11
_atom_site_aniso_U_22
_atom_site_aniso_U_33
_atom_site_aniso_U_23
_atom_site_aniso_U_13
_atom_site_aniso_U_12
C8 0.141(6) 0.058(4) 0.071(5) -0.023(3) 0.052(5) -0.032(4)
Se1 0.0630(4) 0.0723(5) 0.0446(4) 0.0015(3) 0.0258(3) 0.0041(3)
Se2 0.1019(5) 0.0785(5) 0.0497(5) 0.0250(3) 0.0263(4) 0.0052(4)
S1 0.0366(6) 0.0373(7) 0.0296(7) 0.0015(5) 0.0050(4) -0.0035(5)
O3 0.0586(19) 0.0338(18) 0.046(2) 0.0000(16) 0.0020(16) -0.0009(15)
N1 0.0314(18) 0.045(2) 0.032(2) -0.0015(18) 0.0053(16) 0.0067(16)
C1 0.033(2) 0.046(3) 0.033(3) 0.006(2) 0.0069(19) 0.0033(19)
C2 0.046(3) 0.043(3) 0.041(3) -0.006(2) 0.015(2) -0.005(2)
O2 0.0408(17) 0.066(2) 0.042(2) 0.0042(18) 0.0110(15) -0.0067(16)
C9 0.037(2) 0.041(3) 0.030(3) -0.001(2) 0.006(2) -0.0027(19)
C3 0.037(3) 0.102(5) 0.033(3) -0.001(3) 0.003(2) -0.008(3)
C10 0.044(3) 0.045(3) 0.044(3) -0.007(2) 0.004(2) 0.006(2)
C12 0.059(3) 0.053(3) 0.030(3) 0.005(2) 0.006(2) -0.016(3)
C11 0.039(3) 0.063(4) 0.050(4) -0.004(3) -0.001(2) 0.000(2)
C6 0.060(3) 0.057(3) 0.038(3) -0.005(3) 0.007(2) -0.021(3)
O1 0.141(4) 0.058(3) 0.065(3) 0.021(2) 0.046(3) 0.051(3)
C5 0.118(5) 0.034(3) 0.048(4) 0.010(3) 0.025(4) 0.004(3)
C4 0.069(3) 0.078(4) 0.045(4) 0.023(3) 0.013(3) 0.031(3)
C15 0.083(4) 0.061(4) 0.044(4) 0.001(3) -0.008(3) -0.026(3)
C14 0.050(3) 0.051(3) 0.056(4) -0.004(3) -0.006(3) 0.013(2)
C7 0.049(3) 0.119(6) 0.060(4) 0.032(4) 0.018(3) 0.035(3)
C13 0.074(4) 0.041(3) 0.052(4) -0.010(3) -0.004(3) 0.007(3)

loop_
_atom_type_symbol
_atom_type_description
_atom_type_scat_dispersion_real
_atom_type_scat_dispersion_imag
_atom_type_scat_source
C C 0.0033 0.0016 'International Tables Vol C Tables 4.2.6.8 and 6.1.1.4'
H H 0.0000 0.0000 'International Tables Vol C Tables 4.2.6.8 and 6.1.1.4'
N N 0.0061 0.0033 'International Tables Vol C Tables 4.2.6.8 and 6.1.1.4'
O O 0.0106 0.0060 'International Tables Vol C Tables 4.2.6.8 and 6.1.1.4'
S S 0.1246 0.1234 'International Tables Vol C Tables 4.2.6.8 and 6.1.1.4'
Se Se -0.0929 2.2259 'International Tables Vol C Tables 4.2.6.8 and 6.1.1.4'

loop_
_geom_angle_atom_site_label_1
_geom_angle_atom_site_label_2
_geom_angle_atom_site_label_3
_geom_angle
_geom_angle_site_symmetry_1
_geom_angle_site_symmetry_3
_geom_angle_publ_flag
C2 C8 H8A 109.5 . . ?
C2 C8 H8B 109.5 . . ?
H8A C8 H8B 109.5 . . ?
C2 C8 H8C 109.5 . . ?
H8A C8 H8C 109.5 . . ?
H8B C8 H8C 109.5 . . ?
C2 Se1 Se2 93.21(14) . . ?
C4 Se2 Se1 90.83(17) . . ?
O2 S1 O3 118.2(2) . . ?
O2 S1 N1 104.47(19) . . ?
O3 S1 N1 109.5(2) . . ?
O2 S1 C9 107.4(2) . . ?
O3 S1 C9 107.6(2) . . ?
N1 S1 C9 109.5(2) . . ?
C1 N1 S1 129.0(3) . . ?
C1 N1 H1N 112.6 . . ?
S1 N1 H1N 108.1 . . ?
N1 C1 C6 108.6(4) . . ?
N1 C1 C7 111.8(4) . . ?
C6 C1 C7 110.3(4) . . ?
N1 C1 C2 104.7(3) . . ?
C6 C1 C2 110.7(4) . . ?
C7 C1 C2 110.6(4) . . ?
C8 C2 C3 110.9(5) . . ?
C8 C2 C1 113.5(5) . . ?
C3 C2 C1 110.1(4) . . ?
C8 C2 Se1 107.0(3) . . ?
C3 C2 Se1 104.2(3) . . ?
C1 C2 Se1 110.7(3) . . ?
C10 C9 C14 120.6(4) . . ?
C10 C9 S1 120.6(4) . . ?
C14 C9 S1 118.8(4) . . ?
C4 C3 C2 110.6(4) . . ?
C4 C3 H3A 109.5 . . ?
C2 C3 H3A 109.5 . . ?
C4 C3 H3B 109.5 . . ?
C2 C3 H3B 109.5 . . ?
H3A C3 H3B 108.1 . . ?
C9 C10 C11 118.6(4) . . ?
C9 C10 H10 120.7 . . ?
C11 C10 H10 120.7 . . ?
C11 C12 C13 117.9(5) . . ?
C11 C12 C15 121.0(5) . . ?
C13 C12 C15 121.1(5) . . ?
C12 C11 C10 122.3(5) . . ?
C12 C11 H11 118.8 . . ?
C10 C11 H11 118.8 . . ?
C5 C6 C1 114.8(4) . . ?
C5 C6 H6A 108.6 . . ?
C1 C6 H6A 108.6 . . ?
C5 C6 H6B 108.6 . . ?
C1 C6 H6B 108.6 . . ?
H6A C6 H6B 107.5 . . ?
C5 O1 H1O 97.5 . . ?
O1 C5 C4 109.2(5) . . ?
O1 C5 C6 107.5(4) . . ?
C4 C5 C6 112.3(5) . . ?
O1 C5 H5 109.3 . . ?
C4 C5 H5 109.3 . . ?
C6 C5 H5 109.3 . . ?
C5 C4 C3 111.9(5) . . ?
C5 C4 Se2 111.6(4) . . ?
C3 C4 Se2 106.9(4) . . ?
C5 C4 H4 108.8 . . ?
C3 C4 H4 108.8 . . ?
Se2 C4 H4 108.8 . . ?
C12 C15 H15A 109.5 . . ?
C12 C15 H15B 109.5 . . ?
H15A C15 H15B 109.5 . . ?
C12 C15 H15C 109.5 . . ?
H15A C15 H15C 109.5 . . ?
H15B C15 H15C 109.5 . . ?
C13 C14 C9 119.3(5) . . ?
C13 C14 H14 120.3 . . ?
C9 C14 H14 120.3 . . ?
C1 C7 H7A 109.5 . . ?
C1 C7 H7B 109.5 . . ?
H7A C7 H7B 109.5 . . ?
C1 C7 H7C 109.5 . . ?
H7A C7 H7C 109.5 . . ?
H7B C7 H7C 109.5 . . ?
C14 C13 C12 121.3(5) . . ?
C14 C13 H13 119.3 . . ?
C12 C13 H13 119.3 . . ?

loop_
_geom_bond_atom_site_label_1
_geom_bond_atom_site_label_2
_geom_bond_distance
_geom_bond_site_symmetry_2
_geom_bond_publ_flag
C8 C2 1.523(7) . ?
C8 H8A 0.9600 . ?
C8 H8B 0.9600 . ?
C8 H8C 0.9600 . ?
Se1 C2 2.005(5) . ?
Se1 Se2 2.3512(11) . ?
Se2 C4 1.979(6) . ?
S1 O2 1.428(3) . ?
S1 O3 1.438(3) . ?
S1 N1 1.614(4) . ?
S1 C9 1.765(5) . ?
N1 C1 1.500(6) . ?
N1 H1N 0.9493 . ?
C1 C6 1.510(7) . ?
C1 C7 1.534(7) . ?
C1 C2 1.566(7) . ?
C2 C3 1.530(7) . ?
C9 C10 1.381(6) . ?
C9 C14 1.389(7) . ?
C3 C4 1.503(8) . ?
C3 H3A 0.9700 . ?
C3 H3B 0.9700 . ?
C10 C11 1.388(7) . ?
C10 H10 0.9300 . ?
C12 C11 1.371(7) . ?
C12 C13 1.396(7) . ?
C12 C15 1.511(7) . ?
C11 H11 0.9300 . ?
C6 C5 1.504(8) . ?
C6 H6A 0.9700 . ?
C6 H6B 0.9700 . ?
O1 C5 1.449(7) . ?
O1 H1O 0.8526 . ?
C5 C4 1.502(9) . ?
C5 H5 0.9800 . ?
C4 H4 0.9800 . ?
C15 H15A 0.9600 . ?
C15 H15B 0.9600 . ?
C15 H15C 0.9600 . ?
C14 C13 1.377(7) . ?
C14 H14 0.9300 . ?
C7 H7A 0.9600 . ?
C7 H7B 0.9600 . ?
C7 H7C 0.9600 . ?
C13 H13 0.9300 . ?

loop_
_geom_torsion_atom_site_label_1
_geom_torsion_atom_site_label_2
_geom_torsion_atom_site_label_3
_geom_torsion_atom_site_label_4
_geom_torsion
_geom_torsion_site_symmetry_1
_geom_torsion_site_symmetry_2
_geom_torsion_site_symmetry_3
_geom_torsion_site_symmetry_4
_geom_torsion_publ_flag
C2 Se1 Se2 C4 1.3(2) . . . . ?
O2 S1 N1 C1 178.5(4) . . . . ?
O3 S1 N1 C1 -54.0(4) . . . . ?
C9 S1 N1 C1 63.7(4) . . . . ?
S1 N1 C1 C6 -106.0(4) . . . . ?
S1 N1 C1 C7 15.9(6) . . . . ?
S1 N1 C1 C2 135.7(4) . . . . ?
N1 C1 C2 C8 -61.1(5) . . . . ?
C6 C1 C2 C8 -178.0(4) . . . . ?
C7 C1 C2 C8 59.5(6) . . . . ?
N1 C1 C2 C3 63.9(5) . . . . ?
C6 C1 C2 C3 -52.9(5) . . . . ?
C7 C1 C2 C3 -175.5(4) . . . . ?
N1 C1 C2 Se1 178.6(3) . . . . ?
C6 C1 C2 Se1 61.7(4) . . . . ?
C7 C1 C2 Se1 -60.8(5) . . . . ?
Se2 Se1 C2 C8 146.1(4) . . . . ?
Se2 Se1 C2 C3 28.5(3) . . . . ?
Se2 Se1 C2 C1 -89.8(3) . . . . ?
O2 S1 C9 C10 132.3(4) . . . . ?
O3 S1 C9 C10 4.2(5) . . . . ?
N1 S1 C9 C10 -114.8(4) . . . . ?
O2 S1 C9 C14 -46.4(5) . . . . ?
O3 S1 C9 C14 -174.5(4) . . . . ?
N1 S1 C9 C14 66.5(4) . . . . ?
C8 C2 C3 C4 -175.5(4) . . . . ?
C1 C2 C3 C4 58.0(5) . . . . ?
Se1 C2 C3 C4 -60.7(5) . . . . ?
C14 C9 C10 C11 0.0(8) . . . . ?
S1 C9 C10 C11 -178.7(4) . . . . ?
C13 C12 C11 C10 -1.0(8) . . . . ?
C15 C12 C11 C10 178.4(5) . . . . ?
C9 C10 C11 C12 0.9(8) . . . . ?
N1 C1 C6 C5 -64.9(6) . . . . ?
C7 C1 C6 C5 172.3(5) . . . . ?
C2 C1 C6 C5 49.5(6) . . . . ?
C1 C6 C5 O1 70.2(6) . . . . ?
C1 C6 C5 C4 -49.9(6) . . . . ?
O1 C5 C4 C3 -65.5(6) . . . . ?
C6 C5 C4 C3 53.6(6) . . . . ?
O1 C5 C4 Se2 174.8(3) . . . . ?
C6 C5 C4 Se2 -66.1(5) . . . . ?
C2 C3 C4 C5 -58.7(6) . . . . ?
C2 C3 C4 Se2 63.8(5) . . . . ?
Se1 Se2 C4 C5 90.5(4) . . . . ?
Se1 Se2 C4 C3 -32.1(4) . . . . ?
C10 C9 C14 C13 -0.7(8) . . . . ?
S1 C9 C14 C13 178.1(4) . . . . ?
C9 C14 C13 C12 0.5(9) . . . . ?
C11 C12 C13 C14 0.3(8) . . . . ?
C15 C12 C13 C14 -179.1(5) . . . . ?
